data_7108976
loop_
_publ_author_name
'Florian Dulong'
'Jacky Pouessel'
'Pierre Thuery'
'Jean-Claude Berthet'
'Michel Ephritikhine'
'Thibault Cantat'

_publ_section_title
;
 Nitrite complexes of uranium and thorium
;
_journal_name_full Chem.Commun.
_journal_page_first 2412
_journal_paper_doi 10.1039/c3cc39163a
_journal_volume 49
_journal_year 2013
_chemical_formula_sum 'C26 H26 N O3 P'
_chemical_formula_weight 431.45
_space_group_IT_number 29
_symmetry_cell_setting orthorhombic
_symmetry_space_group_name_Hall 'P 2c -2ac'
_symmetry_space_group_name_H-M 'P c a 21'
_atom_sites_solution_hydrogens geom
_atom_sites_solution_primary direct
_atom_sites_solution_secondary difmap
_audit_creation_method SHELXL-97
_cell_angle_alpha 90.00
_cell_angle_beta 90.00
_cell_angle_gamma 90.00
_cell_formula_units_Z 4
_cell_length_a 18.7202(5)
_cell_length_b 7.6215(2)
_cell_length_c 15.8566(5)
_cell_measurement_reflns_used 57297
_cell_measurement_temperature 150(2)
_cell_measurement_theta_max 30.51
_cell_measurement_theta_min 3.16
_cell_volume 2262.36(11)
_computing_cell_refinement 'HKL2000 (Otwinowski & Minor, 1997)'
_computing_data_collection 'COLLECT (Nonius, 1998)'
_computing_data_reduction 'HKL2000 (Otwinowski & Minor, 1997)'
_computing_molecular_graphics 'SHELXTL (Sheldrick, 2008)'
_computing_publication_material 'SHELXTL (Sheldrick, 2008); PLATON (Spek, 2003)'
_computing_structure_refinement 'SHELXL-97 (Sheldrick, 2008)'
_computing_structure_solution 'SHELXS-97 (Sheldrick, 2008)'
_diffrn_ambient_temperature 150(2)
_diffrn_measured_fraction_theta_full 0.997
_diffrn_measured_fraction_theta_max 0.997
_diffrn_measurement_device_type 'Nonius Kappa-CCD area-detector diffractometer'
_diffrn_measurement_method 'two \f and three \w scans with 2\% steps (333 frames)'
_diffrn_radiation_monochromator graphite
_diffrn_radiation_source 'fine-focus sealed tube'
_diffrn_radiation_type MoK\a
_diffrn_radiation_wavelength 0.71073
_diffrn_reflns_av_R_equivalents 0.0264
_diffrn_reflns_av_sigmaI/netI 0.0297
_diffrn_reflns_limit_h_max 26
_diffrn_reflns_limit_h_min -26
_diffrn_reflns_limit_k_max 10
_diffrn_reflns_limit_k_min -10
_diffrn_reflns_limit_l_max 22
_diffrn_reflns_limit_l_min -22
_diffrn_reflns_number 57297
_diffrn_reflns_theta_full 30.51
_diffrn_reflns_theta_max 30.51
_diffrn_reflns_theta_min 3.16
_diffrn_standards_decay_% 0
_diffrn_standards_interval_time 0
_diffrn_standards_number 0
_exptl_absorpt_coefficient_mu 0.149
_exptl_absorpt_correction_T_max 0.976
_exptl_absorpt_correction_T_min 0.808
_exptl_absorpt_correction_type multi-scan
_exptl_absorpt_process_details 'SCALEPACK (Otwinowski & Minor, 1997)'
_exptl_crystal_colour colourless
_exptl_crystal_density_diffrn 1.267
_exptl_crystal_density_method 'not measured'
_exptl_crystal_description parallelepiped
_exptl_crystal_F_000 912
_exptl_crystal_size_max 0.20
_exptl_crystal_size_mid 0.20
_exptl_crystal_size_min 0.16
_refine_diff_density_max 0.964
_refine_diff_density_min -0.391
_refine_diff_density_rms 0.048
_refine_ls_abs_structure_details 'Flack H D (1983), Acta Cryst. A39, 876-881'
_refine_ls_abs_structure_Flack 0.41(8)
_refine_ls_extinction_method none
_refine_ls_goodness_of_fit_ref 1.047
_refine_ls_hydrogen_treatment constr
_refine_ls_matrix_type full
_refine_ls_number_parameters 282
_refine_ls_number_reflns 6561
_refine_ls_number_restraints 1
_refine_ls_restrained_S_all 1.047
_refine_ls_R_factor_all 0.0554
_refine_ls_R_factor_gt 0.0469
_refine_ls_shift/su_max 0.001
_refine_ls_shift/su_mean 0.000
_refine_ls_structure_factor_coef Fsqd
_refine_ls_weighting_details 'calc w=1/[\s^2^(Fo^2^)+(0.0839P)^2^+0.3692P] where P=(Fo^2^+2Fc^2^)/3'
_refine_ls_weighting_scheme calc
_refine_ls_wR_factor_gt 0.1297
_refine_ls_wR_factor_ref 0.1351
_reflns_number_gt 5699
_reflns_number_total 6561
_reflns_threshold_expression >2sigma(I)
_cod_data_source_file c3cc39163a.txt
_cod_data_source_block P(phi)~4~.NO~2~.EtOH
_cod_database_code 7108976

loop_
_symmetry_equiv_pos_as_xyz
'x, y, z'
'-x, -y, z+1/2'
'x+1/2, -y, z'
'-x+1/2, y, z+1/2'

loop_
_atom_site_label
_atom_site_type_symbol
_atom_site_fract_x
_atom_site_fract_y
_atom_site_fract_z
_atom_site_U_iso_or_equiv
_atom_site_adp_type
_atom_site_occupancy
_atom_site_symmetry_multiplicity
_atom_site_calc_flag
_atom_site_refinement_flags
P1 P 0.20280(2) 0.45275(5) 0.95838(3) 0.02754(11) Uani 1 1 d .
O1 O 0.64236(16) 0.3751(4) 0.64724(18) 0.0891(8) Uani 1 1 d .
O2 O 0.54468(11) 0.2420(2) 0.61679(17) 0.0645(5) Uani 1 1 d .
O3 O 0.42420(8) 0.1830(2) 0.70960(11) 0.0453(4) Uani 1 1 d .
H3 H 0.4625 0.2102 0.6771 0.054 Uiso 1 1 d R
N1 N 0.58859(12) 0.3141(3) 0.6798(2) 0.0713(8) Uani 1 1 d .
C1 C 0.15093(9) 0.3116(2) 0.89183(12) 0.0290(3) Uani 1 1 d .
C2 C 0.09894(11) 0.3840(3) 0.83898(13) 0.0355(4) Uani 1 1 d .
H2 H 0.0936 0.5052 0.8360 0.043 Uiso 1 1 calc R
C3 C 0.05548(11) 0.2765(3) 0.79123(15) 0.0392(4) Uani 1 1 d .
H3A H 0.0213 0.3255 0.7558 0.047 Uiso 1 1 calc R
C4 C 0.06278(12) 0.0951(3) 0.79593(13) 0.0392(4) Uani 1 1 d .
H4 H 0.0326 0.0228 0.7649 0.047 Uiso 1 1 calc R
C5 C 0.11483(13) 0.0229(3) 0.84670(16) 0.0441(5) Uani 1 1 d .
H5 H 0.1203 -0.0983 0.8488 0.053 Uiso 1 1 calc R
C6 C 0.15935(11) 0.1294(3) 0.89494(14) 0.0366(4) Uani 1 1 d .
H6 H 0.1944 0.0798 0.9290 0.044 Uiso 1 1 calc R
C7 C 0.14139(10) 0.5940(2) 1.01253(12) 0.0299(3) Uani 1 1 d .
C8 C 0.07255(10) 0.5346(3) 1.03188(14) 0.0357(4) Uani 1 1 d .
H8 H 0.0593 0.4204 1.0185 0.043 Uiso 1 1 calc R
C9 C 0.02403(11) 0.6462(3) 1.07106(14) 0.0386(4) Uani 1 1 d .
H9 H -0.0217 0.6069 1.0839 0.046 Uiso 1 1 calc R
C10 C 0.04412(12) 0.8162(3) 1.09088(13) 0.0389(4) Uani 1 1 d .
H10 H 0.0112 0.8923 1.1152 0.047 Uiso 1 1 calc R
C11 C 0.11360(12) 0.8739(3) 1.07459(13) 0.0397(4) Uani 1 1 d .
H11 H 0.1274 0.9864 1.0904 0.048 Uiso 1 1 calc R
C12 C 0.16195(11) 0.7643(2) 1.03506(13) 0.0332(4) Uani 1 1 d .
H12 H 0.2080 0.8035 1.0235 0.040 Uiso 1 1 calc R
C13 C 0.25074(9) 0.3197(2) 1.03182(12) 0.0293(3) Uani 1 1 d .
C14 C 0.22565(11) 0.2987(3) 1.11332(14) 0.0389(4) Uani 1 1 d .
H14 H 0.1872 0.3651 1.1324 0.047 Uiso 1 1 calc R
C15 C 0.25839(15) 0.1773(3) 1.16649(14) 0.0474(5) Uani 1 1 d .
H15 H 0.2421 0.1630 1.2215 0.057 Uiso 1 1 calc R
C16 C 0.31554(13) 0.0773(3) 1.13717(16) 0.0448(5) Uani 1 1 d .
H16 H 0.3364 -0.0062 1.1721 0.054 Uiso 1 1 calc R
C17 C 0.34144(12) 0.1016(3) 1.05633(16) 0.0438(5) Uani 1 1 d .
H17 H 0.3804 0.0366 1.0376 0.053 Uiso 1 1 calc R
C18 C 0.30958(11) 0.2220(3) 1.00353(14) 0.0393(4) Uani 1 1 d .
H18 H 0.3271 0.2385 0.9492 0.047 Uiso 1 1 calc R
C19 C 0.26423(9) 0.5833(2) 0.89812(12) 0.0304(3) Uani 1 1 d .
C20 C 0.32525(10) 0.6501(3) 0.93789(13) 0.0355(4) Uani 1 1 d .
H20 H 0.3354 0.6206 0.9935 0.043 Uiso 1 1 calc R
C21 C 0.37081(12) 0.7616(3) 0.89302(16) 0.0417(4) Uani 1 1 d .
H21 H 0.4115 0.8065 0.9189 0.050 Uiso 1 1 calc R
C22 C 0.35547(13) 0.8055(3) 0.80976(16) 0.0438(5) Uani 1 1 d .
H22 H 0.3855 0.8812 0.7804 0.053 Uiso 1 1 calc R
C23 C 0.29557(13) 0.7366(3) 0.77057(15) 0.0434(5) Uani 1 1 d .
H23 H 0.2858 0.7655 0.7148 0.052 Uiso 1 1 calc R
C24 C 0.24976(12) 0.6242(3) 0.81429(13) 0.0368(4) Uani 1 1 d .
H24 H 0.2099 0.5770 0.7876 0.044 Uiso 1 1 calc R
C25 C 0.41410(13) 0.3172(3) 0.77102(16) 0.0469(5) Uani 1 1 d .
H25A H 0.3637 0.3259 0.7844 0.056 Uiso 1 1 calc R
H25B H 0.4291 0.4287 0.7475 0.056 Uiso 1 1 calc R
C26 C 0.45491(12) 0.2832(3) 0.85001(17) 0.0467(5) Uani 1 1 d .
H26A H 0.4388 0.1754 0.8749 0.070 Uiso 1 1 calc R
H26B H 0.4473 0.3779 0.8889 0.070 Uiso 1 1 calc R
H26C H 0.5049 0.2745 0.8372 0.070 Uiso 1 1 calc R

loop_
_atom_site_aniso_label
_atom_site_aniso_U_11
_atom_site_aniso_U_22
_atom_site_aniso_U_33
_atom_site_aniso_U_23
_atom_site_aniso_U_13
_atom_site_aniso_U_12
P1 0.02802(19) 0.02721(19) 0.02741(19) 0.00116(17) 0.00059(17) -0.00021(15)
O1 0.0932(18) 0.1069(19) 0.0673(15) 0.0014(14) 0.0013(13) -0.0188(15)
O2 0.0546(11) 0.0551(10) 0.0838(15) -0.0034(10) 0.0002(10) 0.0061(8)
O3 0.0464(8) 0.0418(8) 0.0478(9) -0.0077(7) -0.0015(7) -0.0039(6)
N1 0.0421(10) 0.0354(10) 0.136(3) 0.0042(13) 0.0042(14) -0.0007(8)
C1 0.0299(8) 0.0301(8) 0.0270(8) 0.0010(7) 0.0000(6) -0.0010(6)
C2 0.0366(9) 0.0306(9) 0.0395(10) 0.0014(8) -0.0032(8) 0.0033(7)
C3 0.0352(9) 0.0431(10) 0.0393(10) -0.0023(8) -0.0078(8) 0.0014(8)
C4 0.0422(10) 0.0404(10) 0.0349(10) -0.0036(8) -0.0058(8) -0.0055(8)
C5 0.0566(13) 0.0301(9) 0.0456(12) -0.0014(8) -0.0105(10) -0.0031(9)
C6 0.0414(10) 0.0321(9) 0.0362(9) 0.0034(8) -0.0069(8) -0.0002(7)
C7 0.0321(8) 0.0298(8) 0.0278(8) 0.0007(7) -0.0001(6) 0.0009(6)
C8 0.0337(9) 0.0347(9) 0.0387(10) -0.0032(8) 0.0038(8) -0.0018(7)
C9 0.0353(9) 0.0444(10) 0.0360(9) -0.0023(8) 0.0049(8) 0.0018(8)
C10 0.0458(11) 0.0381(10) 0.0329(9) -0.0030(7) 0.0048(8) 0.0075(8)
C11 0.0521(11) 0.0303(9) 0.0368(10) -0.0024(8) 0.0054(9) -0.0001(8)
C12 0.0384(9) 0.0301(8) 0.0310(8) 0.0009(7) 0.0013(7) -0.0039(7)
C13 0.0280(7) 0.0279(7) 0.0321(8) 0.0019(7) -0.0025(7) -0.0008(6)
C14 0.0411(10) 0.0409(10) 0.0346(9) 0.0046(8) 0.0004(8) 0.0076(8)
C15 0.0605(14) 0.0484(11) 0.0333(10) 0.0104(9) 0.0001(9) 0.0092(10)
C16 0.0471(11) 0.0393(10) 0.0480(12) 0.0034(9) -0.0146(10) 0.0039(9)
C17 0.0377(10) 0.0415(10) 0.0524(13) -0.0035(9) -0.0095(9) 0.0087(8)
C18 0.0357(10) 0.0430(10) 0.0391(10) 0.0015(8) 0.0008(8) 0.0057(8)
C19 0.0311(8) 0.0287(7) 0.0315(8) 0.0022(7) 0.0039(7) 0.0004(6)
C20 0.0346(9) 0.0378(9) 0.0340(9) -0.0009(7) 0.0024(7) -0.0041(7)
C21 0.0367(9) 0.0394(10) 0.0490(11) -0.0021(9) 0.0062(9) -0.0086(8)
C22 0.0445(11) 0.0372(10) 0.0497(13) 0.0044(9) 0.0141(9) -0.0040(8)
C23 0.0498(12) 0.0420(11) 0.0384(11) 0.0101(9) 0.0052(9) 0.0003(9)
C24 0.0387(9) 0.0367(9) 0.0350(9) 0.0042(8) 0.0016(7) 0.0037(8)
C25 0.0486(12) 0.0401(11) 0.0519(13) -0.0073(10) -0.0004(10) 0.0054(9)
C26 0.0400(11) 0.0538(12) 0.0462(12) -0.0126(10) 0.0031(9) -0.0020(9)

loop_
_atom_type_symbol
_atom_type_description
_atom_type_scat_dispersion_real
_atom_type_scat_dispersion_imag
_atom_type_scat_source
C C 0.0033 0.0016 'International Tables Vol C Tables 4.2.6.8 and 6.1.1.4'
H H 0.0000 0.0000 'International Tables Vol C Tables 4.2.6.8 and 6.1.1.4'
N N 0.0061 0.0033 'International Tables Vol C Tables 4.2.6.8 and 6.1.1.4'
O O 0.0106 0.0060 'International Tables Vol C Tables 4.2.6.8 and 6.1.1.4'
P P 0.1023 0.0942 'International Tables Vol C Tables 4.2.6.8 and 6.1.1.4'

loop_
_geom_angle_atom_site_label_1
_geom_angle_atom_site_label_2
_geom_angle_atom_site_label_3
_geom_angle
C13 P1 C1 108.39(8)
C13 P1 C7 110.53(9)
C1 P1 C7 107.14(8)
C13 P1 C19 109.86(8)
C1 P1 C19 111.48(9)
C7 P1 C19 109.41(8)
C25 O3 H3 109.2
O1 N1 O2 109.3(3)
C2 C1 C6 119.43(17)
C2 C1 P1 119.57(14)
C6 C1 P1 120.93(14)
C3 C2 C1 120.33(18)
C3 C2 H2 119.8
C1 C2 H2 119.8
C2 C3 C4 120.16(19)
C2 C3 H3A 119.9
C4 C3 H3A 119.9
C5 C4 C3 119.83(19)
C5 C4 H4 120.1
C3 C4 H4 120.1
C4 C5 C6 120.73(19)
C4 C5 H5 119.6
C6 C5 H5 119.6
C5 C6 C1 119.49(18)
C5 C6 H6 120.3
C1 C6 H6 120.3
C8 C7 C12 119.80(17)
C8 C7 P1 120.04(14)
C12 C7 P1 120.16(14)
C9 C8 C7 120.08(18)
C9 C8 H8 120.0
C7 C8 H8 120.0
C10 C9 C8 119.73(19)
C10 C9 H9 120.1
C8 C9 H9 120.1
C9 C10 C11 120.36(19)
C9 C10 H10 119.8
C11 C10 H10 119.8
C12 C11 C10 120.22(19)
C12 C11 H11 119.9
C10 C11 H11 119.9
C11 C12 C7 119.74(18)
C11 C12 H12 120.1
C7 C12 H12 120.1
C14 C13 C18 120.22(18)
C14 C13 P1 120.25(14)
C18 C13 P1 119.17(15)
C13 C14 C15 119.48(19)
C13 C14 H14 120.3
C15 C14 H14 120.3
C16 C15 C14 119.9(2)
C16 C15 H15 120.0
C14 C15 H15 120.0
C17 C16 C15 120.4(2)
C17 C16 H16 119.8
C15 C16 H16 119.8
C18 C17 C16 120.0(2)
C18 C17 H17 120.0
C16 C17 H17 120.0
C17 C18 C13 119.9(2)
C17 C18 H18 120.0
C13 C18 H18 120.0
C24 C19 C20 120.49(18)
C24 C19 P1 120.50(15)
C20 C19 P1 118.95(15)
C21 C20 C19 119.29(19)
C21 C20 H20 120.4
C19 C20 H20 120.4
C22 C21 C20 120.2(2)
C22 C21 H21 119.9
C20 C21 H21 119.9
C23 C22 C21 120.1(2)
C23 C22 H22 120.0
C21 C22 H22 120.0
C22 C23 C24 120.5(2)
C22 C23 H23 119.8
C24 C23 H23 119.8
C19 C24 C23 119.5(2)
C19 C24 H24 120.3
C23 C24 H24 120.3
O3 C25 C26 112.44(19)
O3 C25 H25A 109.1
C26 C25 H25A 109.1
O3 C25 H25B 109.1
C26 C25 H25B 109.1
H25A C25 H25B 107.8
C25 C26 H26A 109.5
C25 C26 H26B 109.5
H26A C26 H26B 109.5
C25 C26 H26C 109.5
H26A C26 H26C 109.5
H26B C26 H26C 109.5

loop_
_geom_bond_atom_site_label_1
_geom_bond_atom_site_label_2
_geom_bond_distance
P1 C13 1.7859(18)
P1 C1 1.7924(18)
P1 C7 1.7940(19)
P1 C19 1.7959(18)
O1 N1 1.223(4)
O2 N1 1.406(4)
O3 C25 1.425(3)
O3 H3 0.9071
C1 C2 1.398(3)
C1 C6 1.399(3)
C2 C3 1.381(3)
C2 H2 0.9300
C3 C4 1.391(3)
C3 H3A 0.9300
C4 C5 1.379(3)
C4 H4 0.9300
C5 C6 1.392(3)
C5 H5 0.9300
C6 H6 0.9300
C7 C8 1.400(3)
C7 C12 1.400(3)
C8 C9 1.391(3)
C8 H8 0.9300
C9 C10 1.385(3)
C9 H9 0.9300
C10 C11 1.397(3)
C10 H10 0.9300
C11 C12 1.382(3)
C11 H11 0.9300
C12 H12 0.9300
C13 C14 1.384(3)
C13 C18 1.403(3)
C14 C15 1.394(3)
C14 H14 0.9300
C15 C16 1.393(3)
C15 H15 0.9300
C16 C17 1.383(4)
C16 H16 0.9300
C17 C18 1.378(3)
C17 H17 0.9300
C18 H18 0.9300
C19 C24 1.392(3)
C19 C20 1.401(3)
C20 C21 1.399(3)
C20 H20 0.9300
C21 C22 1.392(4)
C21 H21 0.9300
C22 C23 1.385(3)
C22 H22 0.9300
C23 C24 1.397(3)
C23 H23 0.9300
C24 H24 0.9300
C25 C26 1.490(4)
C25 H25A 0.9700
C25 H25B 0.9700
C26 H26A 0.9600
C26 H26B 0.9600
C26 H26C 0.9600
